data_4300107
loop_
_publ_author_name
'Kausikisankar Pramanik'
'Maya Shivakumar'
'Prasanta Ghosh'
'Animesh Chakravorty'

_publ_section_title
;
Azo Anion Radical Complexes of Osmium and Related Nonradical Species
;
_journal_name_full 'Inorganic Chemistry'
_journal_page_first 195
_journal_page_last 199
_journal_paper_doi 10.1021/ic9908322
_journal_volume 39
_journal_year 2000
_chemical_formula_sum 'C47 H38 Br N4 O Os P2'
_chemical_formula_weight 1006.86
_space_group_IT_number 14
_symmetry_cell_setting monoclinic
_symmetry_space_group_name_Hall '-P 2ybc'
_symmetry_space_group_name_H-M 'P 1 21/c 1'
_atom_sites_solution_hydrogens 'riding model'
_atom_sites_solution_primary heavy
_atom_sites_solution_secondary difmap
_audit_creation_method SHELXL
_cell_angle_alpha 90.00
_cell_angle_beta 97.67(3)
_cell_angle_gamma 90.00
_cell_formula_units_Z 4
_cell_length_a 10.215(4)
_cell_length_b 17.634(7)
_cell_length_c 22.473(8)
_cell_measurement_reflns_used 30
_cell_measurement_temperature 293(2)
_cell_measurement_theta_max 15
_cell_measurement_theta_min 7.5
_cell_volume 4012(3)
_computing_structure_refinement 'SHELXL-93 (Sheldrick, 1993)'
_computing_structure_solution 'SHELXS-86 (Sheldrick, 1990)'
_diffrn_ambient_temperature 293(2)
_diffrn_measurement_device 'Siemens R3m/V'
_diffrn_measurement_method w
_diffrn_radiation_monochromator graphite
_diffrn_radiation_source 'fine-focus sealed tube'
_diffrn_radiation_type MoK\a
_diffrn_radiation_wavelength 0.71073
_diffrn_reflns_av_R_equivalents 0.0579
_diffrn_reflns_av_sigmaI/netI 0.1264
_diffrn_reflns_limit_h_max 12
_diffrn_reflns_limit_h_min 0
_diffrn_reflns_limit_k_max 21
_diffrn_reflns_limit_k_min 0
_diffrn_reflns_limit_l_max 26
_diffrn_reflns_limit_l_min -26
_diffrn_reflns_number 7446
_diffrn_reflns_theta_max 25.05
_diffrn_reflns_theta_min 1.83
_diffrn_standards_interval_count 98
_diffrn_standards_number 2
_exptl_absorpt_coefficient_mu 4.303
_exptl_absorpt_correction_T_max 0.180
_exptl_absorpt_correction_T_min 0.117
_exptl_absorpt_correction_type semiempirical
_exptl_crystal_colour green
_exptl_crystal_density_diffrn 1.670
_exptl_crystal_description parallelopiped
_exptl_crystal_F_000 1988
_exptl_crystal_size_max O.38
_exptl_crystal_size_mid 0.35
_exptl_crystal_size_min 0.24
_refine_diff_density_max 1.891
_refine_diff_density_min -2.122
_refine_diff_density_rms 0.255
_refine_ls_extinction_method none
_refine_ls_goodness_of_fit_all 1.032
_refine_ls_goodness_of_fit_obs 1.066
_refine_ls_matrix_type full
_refine_ls_number_parameters 505
_refine_ls_number_reflns 6927
_refine_ls_number_restraints 0
_refine_ls_restrained_S_all 1.046
_refine_ls_restrained_S_obs 1.066
_refine_ls_R_factor_all 0.1697
_refine_ls_R_factor_obs 0.0866
_refine_ls_shift/esd_max 0.067
_refine_ls_shift/esd_mean 0.002
_refine_ls_structure_factor_coef Fsqd
_refine_ls_weighting_details 'w=1/[\s^2^(Fo^2^)+(0.1259P)^2^+64.7145P] where P=(Fo^2^+2Fc^2^)/3'
_refine_ls_weighting_scheme calc
_refine_ls_wR_factor_all 0.2689
_refine_ls_wR_factor_obs 0.2012
_reflns_number_observed 3862
_reflns_number_total 6940
_reflns_observed_criterion >2sigma(I)
_cod_depositor_comments
;
The following automatic conversions were performed:

'_refine_ls_weighting_scheme' value 'calc
w=1/[\s^2^(Fo^2^)+(0.1259P)^2^+64.7145P] where P=(Fo^2^+2Fc^2^)/3'
was changed to 'calc'. New tag '_refine_ls_weighting_details' was
created. The value of the new tag was set to
'w=1/[\s^2^(Fo^2^)+(0.1259P)^2^+64.7145P] where P=(Fo^2^+2Fc^2^)/3'.

Automatic conversion script
Id: cif_fix_values 3143 2015-03-26 13:38:13Z robertas 

The following automatic conversions were performed:

'_symmetry_cell_setting' value 'Monoclinic' changed to 'monoclinic'
according to the built-in table from CIF Core dictionary named
'cif_core.dic' version 2.4.5 from 2014-11-21.

Automatic conversion script
Id: cif_fix_values 6452 2018-10-05 10:23:21Z andrius 
;
_cod_database_code 4300107

loop_
_symmetry_equiv_pos_as_xyz
'x, y, z'
'-x, y+1/2, -z+1/2'
'-x, -y, -z'
'x, -y-1/2, z-1/2'

loop_
_atom_site_aniso_label
_atom_site_aniso_U_11
_atom_site_aniso_U_22
_atom_site_aniso_U_33
_atom_site_aniso_U_23
_atom_site_aniso_U_13
_atom_site_aniso_U_12
Os 0.0397(4) 0.0378(4) 0.0403(4) 0.0005(4) 0.0064(3) 0.0000(4)
Br 0.0687(15) 0.0493(12) 0.0550(13) -0.0084(10) 0.0153(11) -0.0031(10)
P1 0.048(3) 0.044(3) 0.049(3) 0.008(2) 0.007(2) 0.000(2)
P2 0.046(3) 0.038(3) 0.044(3) 0.001(2) 0.008(2) -0.001(2)
O1 0.026(7) 0.069(10) 0.079(10) 0.007(8) 0.016(7) -0.003(7)
N1 0.054(10) 0.059(11) 0.026(8) 0.010(7) 0.011(7) -0.009(8)
N2 0.049(11) 0.043(10) 0.088(14) 0.001(10) 0.008(10) -0.006(9)
N3 0.066(12) 0.032(9) 0.055(10) -0.010(8) 0.004(9) 0.009(8)
N4 0.053(11) 0.071(12) 0.071(12) -0.024(10) 0.022(10) 0.017(10)
C1 0.071(16) 0.045(12) 0.053(13) 0.009(10) 0.010(11) 0.003(11)
C2 0.106(23) 0.068(17) 0.079(18) 0.005(15) 0.012(16) 0.019(16)
C3 0.172(35) 0.051(16) 0.111(25) -0.027(16) 0.004(24) 0.044(20)
C4 0.198(45) 0.111(30) 0.118(30) -0.004(24) 0.022(29) 0.112(32)
C5 0.167(37) 0.118(29) 0.099(26) -0.016(22) -0.038(24) 0.097(29)
C6 0.060(15) 0.096(19) 0.059(15) -0.003(14) 0.007(12) 0.015(14)
C7 0.052(12) 0.062(13) 0.038(11) 0.014(10) 0.005(10) -0.006(11)
C8 0.077(18) 0.098(20) 0.063(16) 0.002(14) 0.011(14) -0.029(15)
C9 0.084(20) 0.121(25) 0.072(18) 0.019(17) -0.010(15) -0.051(18)
C10 0.088(20) 0.129(26) 0.048(14) -0.011(16) -0.017(14) -0.010(19)
C11 0.076(17) 0.109(21) 0.041(13) 0.018(13) -0.014(12) -0.014(16)
C12 0.058(13) 0.067(14) 0.038(11) -0.006(10) -0.001(10) 0.001(11)
C13 0.060(14) 0.065(14) 0.038(11) 0.020(10) 0.004(10) -0.008(11)
C14 0.060(15) 0.061(15) 0.088(18) 0.012(13) 0.021(13) -0.005(12)
C15 0.061(18) 0.095(22) 0.160(33) 0.032(22) 0.031(20) -0.006(17)
C16 0.061(18) 0.203(39) 0.089(22) 0.092(26) 0.018(16) 0.027(23)
C17 0.123(23) 0.113(21) 0.032(11) 0.008(13) 0.055(14) -0.030(18)
C18 0.083(16) 0.056(13) 0.039(11) -0.007(10) 0.032(11) -0.004(11)
C19 0.090(18) 0.039(12) 0.051(13) 0.002(10) 0.002(12) -0.009(11)
C20 0.092(19) 0.118(23) 0.044(13) -0.045(15) 0.021(13) -0.030(17)
C21 0.122(30) 0.146(33) 0.066(20) -0.004(20) -0.013(20) -0.014(26)
C22 0.178(36) 0.054(16) 0.056(17) -0.005(13) 0.013(21) -0.027(21)
C23 0.107(25) 0.084(20) 0.121(26) -0.024(19) 0.070(22) 0.020(18)
C24 0.101(21) 0.084(18) 0.061(15) 0.002(14) 0.034(15) 0.022(17)
C25 0.045(11) 0.037(10) 0.048(11) 0.019(9) 0.011(9) 0.004(9)
C26 0.049(12) 0.038(11) 0.059(13) -0.009(10) 0.016(10) 0.003(9)
C27 0.045(12) 0.051(13) 0.072(15) 0.002(11) 0.014(11) 0.006(10)
C28 0.071(16) 0.063(14) 0.060(15) -0.001(12) 0.031(13) -0.012(13)
C29 0.055(14) 0.063(15) 0.079(17) 0.017(13) 0.029(13) 0.004(12)
C30 0.069(15) 0.052(13) 0.045(12) -0.004(10) 0.018(11) -0.009(11)
C31 0.037(10) 0.057(13) 0.040(10) 0.008(9) -0.007(8) 0.012(9)
C32 0.062(15) 0.052(13) 0.061(14) -0.004(11) 0.007(11) 0.016(11)
C33 0.069(17) 0.083(18) 0.091(20) 0.016(15) 0.034(15) 0.027(15)
C34 0.047(14) 0.095(21) 0.085(18) 0.037(16) 0.011(13) 0.027(14)
C35 0.042(13) 0.106(22) 0.061(15) 0.026(15) 0.010(11) -0.011(14)
C36 0.046(13) 0.078(16) 0.050(13) 0.009(12) -0.005(10) -0.003(12)
C37 0.046(12) 0.051(13) 0.074(15) 0.003(12) 0.022(11) 0.012(10)
C38 0.041(12) 0.061(14) 0.094(18) 0.000(13) 0.022(12) -0.013(11)
C39 0.049(13) 0.082(18) 0.078(17) -0.006(14) 0.012(12) 0.001(13)
C40 0.049(13) 0.100(19) 0.057(13) 0.034(14) 0.027(11) 0.011(13)
C41 0.049(13) 0.075(16) 0.071(15) -0.016(12) 0.020(12) 0.003(11)
C42 0.047(13) 0.048(13) 0.077(16) 0.002(12) 0.014(11) 0.001(10)
C43 0.088(20) 0.074(18) 0.109(22) -0.036(17) 0.043(17) -0.012(15)
C46 0.054(15) 0.105(21) 0.101(21) -0.035(18) 0.033(15) 0.002(15)
C45 0.090(22) 0.087(20) 0.120(26) -0.023(19) 0.055(20) -0.002(17)
C44 0.123(28) 0.102(24) 0.119(26) -0.061(21) 0.065(23) -0.036(21)
C47 0.057(14) 0.042(12) 0.039(10) -0.005(9) 0.005(9) -0.015(10)

loop_
_atom_site_label
_atom_site_type_symbol
_atom_site_fract_x
_atom_site_fract_y
_atom_site_fract_z
_atom_site_U_iso_or_equiv
_atom_site_thermal_displace_type
_atom_site_occupancy
_atom_site_calc_flag
_atom_site_refinement_flags
_atom_site_disorder_group
Os Os 0.16633(7) 0.19712(4) 0.17867(3) 0.0391(3) Uani 1 d . .
Br Br 0.1581(2) 0.32456(12) 0.23498(10) 0.0570(6) Uani 1 d . .
P1 P 0.2247(5) 0.1291(3) 0.2708(2) 0.0467(13) Uani 1 d . .
P2 P 0.0945(5) 0.2631(3) 0.0872(2) 0.0423(12) Uani 1 d . .
O1 O 0.4510(13) 0.2219(8) 0.1646(7) 0.057(4) Uani 1 d . .
N1 N -0.0391(16) 0.1724(10) 0.1862(6) 0.046(4) Uani 1 d . .
N2 N 0.0098(18) 0.0643(9) 0.1311(9) 0.060(5) Uani 1 d . .
N3 N 0.1300(17) 0.0966(8) 0.1341(7) 0.052(4) Uani 1 d . .
N4 N 0.3443(18) 0.0696(11) 0.1152(8) 0.064(5) Uani 1 d . .
C1 C 0.2991(23) 0.0374(12) 0.2600(10) 0.057(6) Uani 1 d . .
C2 C 0.2290(30) -0.0224(15) 0.2327(12) 0.084(8) Uani 1 d . .
H2A H 0.1386(30) -0.0169(15) 0.2210(12) 0.101 Uiso 1 calc R .
C3 C 0.2900(40) -0.0922(15) 0.2219(14) 0.113(12) Uani 1 d . .
H3A H 0.2400(40) -0.1313(15) 0.2026(14) 0.135 Uiso 1 calc R .
C4 C 0.4231(47) -0.1025(22) 0.2397(17) 0.142(18) Uani 1 d . .
H4A H 0.4642(47) -0.1485(22) 0.2339(17) 0.170 Uiso 1 calc R .
C5 C 0.4924(39) -0.0420(21) 0.2664(15) 0.133(16) Uani 1 d . .
H5A H 0.5827(39) -0.0478(21) 0.2781(15) 0.160 Uiso 1 calc R .
C6 C 0.4349(24) 0.0275(16) 0.2768(10) 0.071(7) Uani 1 d . .
H6A H 0.4863(24) 0.0670(16) 0.2947(10) 0.086 Uiso 1 calc R .
C7 C 0.3433(20) 0.1700(12) 0.3307(8) 0.051(5) Uani 1 d . .
C8 C 0.4351(26) 0.2236(16) 0.3197(11) 0.080(8) Uani 1 d . .
H8A H 0.4283(26) 0.2460(16) 0.2819(11) 0.095 Uiso 1 calc R .
C9 C 0.5342(28) 0.2445(18) 0.3620(12) 0.094(10) Uani 1 d . .
H9A H 0.5940(28) 0.2812(18) 0.3531(12) 0.113 Uiso 1 calc R .
C10 C 0.5489(29) 0.2118(18) 0.4193(11) 0.090(9) Uani 1 d . .
H10A H 0.6189(29) 0.2251(18) 0.4483(11) 0.108 Uiso 1 calc R .
C11 C 0.4575(25) 0.1602(16) 0.4311(10) 0.077(8) Uani 1 d . .
H11A H 0.4610(25) 0.1399(16) 0.4695(10) 0.092 Uiso 1 calc R .
C12 C 0.3597(21) 0.1379(13) 0.3865(9) 0.055(5) Uani 1 d . .
H12A H 0.3025(21) 0.0993(13) 0.3947(9) 0.066 Uiso 1 calc R .
C13 C 0.0865(21) 0.1118(12) 0.3122(9) 0.054(6) Uani 1 d . .
C14 C 0.0199(23) 0.0437(14) 0.3151(11) 0.069(7) Uani 1 d . .
H14A H 0.0515(23) 0.0005(14) 0.2979(11) 0.082 Uiso 1 calc R .
C15 C -0.0913(28) 0.0387(19) 0.3426(16) 0.104(11) Uani 1 d . .
H15A H -0.1356(28) -0.0074(19) 0.3427(16) 0.124 Uiso 1 calc R .
C16 C -0.1404(27) 0.1023(24) 0.3711(14) 0.117(14) Uani 1 d . .
H16A H -0.2138(27) 0.0981(24) 0.3914(14) 0.141 Uiso 1 calc R .
C17 C -0.0746(28) 0.1721(17) 0.3679(9) 0.085(9) Uani 1 d . .
H17A H -0.1050(28) 0.2158(17) 0.3847(9) 0.103 Uiso 1 calc R .
C18 C 0.0344(23) 0.1736(12) 0.3395(9) 0.057(6) Uani 1 d . .
H18A H 0.0780(23) 0.2198(12) 0.3382(9) 0.069 Uiso 1 calc R .
C19 C 0.1219(26) 0.2104(11) 0.0186(10) 0.060(6) Uani 1 d . .
C20 C 0.0270(28) 0.1880(16) -0.0269(10) 0.084(9) Uani 1 d . .
H20A H -0.0606(28) 0.1987(16) -0.0230(10) 0.101 Uiso 1 calc R .
C21 C 0.0523(40) 0.1511(21) -0.0772(14) 0.113(12) Uani 1 d . .
H21A H -0.0150(40) 0.1359(21) -0.1069(14) 0.136 Uiso 1 calc R .
C22 C 0.1823(43) 0.1377(15) -0.0818(13) 0.096(11) Uani 1 d . .
H22A H 0.2034(43) 0.1103(15) -0.1146(13) 0.116 Uiso 1 calc R .
C23 C 0.2803(34) 0.1624(16) -0.0411(15) 0.099(10) Uani 1 d . .
H23A H 0.3679(34) 0.1562(16) -0.0473(15) 0.119 Uiso 1 calc R .
C24 C 0.2497(30) 0.1972(15) 0.0104(11) 0.080(8) Uani 1 d . .
H24A H 0.3174(30) 0.2118(15) 0.0401(11) 0.096 Uiso 1 calc R .
C25 C 0.1688(19) 0.3524(10) 0.0690(9) 0.043(5) Uani 1 d . .
C26 C 0.2859(20) 0.3804(10) 0.1001(10) 0.048(5) Uani 1 d . .
H26A H 0.3248(20) 0.3560(10) 0.1348(10) 0.058 Uiso 1 calc R .
C27 C 0.3458(21) 0.4457(12) 0.0793(10) 0.055(5) Uani 1 d . .
H27A H 0.4258(21) 0.4629(12) 0.0993(10) 0.066 Uiso 1 calc R .
C28 C 0.2873(23) 0.4831(13) 0.0305(10) 0.063(6) Uani 1 d . .
H28A H 0.3245(23) 0.5281(13) 0.0192(10) 0.075 Uiso 1 calc R .
C29 C 0.1684(22) 0.4549(13) -0.0045(11) 0.064(6) Uani 1 d . .
H29A H 0.1299(22) 0.4788(13) -0.0394(11) 0.077 Uiso 1 calc R .
C30 C 0.1167(22) 0.3912(12) 0.0171(9) 0.054(5) Uani 1 d . .
H30A H 0.0400(22) 0.3719(12) -0.0045(9) 0.065 Uiso 1 calc R .
C31 C -0.0791(19) 0.2888(11) 0.0820(8) 0.046(5) Uani 1 d . .
C32 C -0.1151(22) 0.3603(12) 0.1000(10) 0.058(6) Uani 1 d . .
H32A H -0.0509(22) 0.3974(12) 0.1091(10) 0.070 Uiso 1 calc R .
C33 C -0.2463(26) 0.3768(16) 0.1045(12) 0.079(8) Uani 1 d . .
H33A H -0.2694(26) 0.4248(16) 0.1166(12) 0.094 Uiso 1 calc R .
C34 C -0.3427(25) 0.3223(16) 0.0910(12) 0.076(8) Uani 1 d . .
H34A H -0.4301(25) 0.3334(16) 0.0950(12) 0.091 Uiso 1 calc R .
C35 C -0.3096(22) 0.2518(16) 0.0718(10) 0.069(7) Uani 1 d . .
H35A H -0.3756(22) 0.2160(16) 0.0613(10) 0.083 Uiso 1 calc R .
C36 C -0.1806(20) 0.2334(14) 0.0678(9) 0.059(6) Uani 1 d . .
H36A H -0.1592(20) 0.1849(14) 0.0559(9) 0.071 Uiso 1 calc R .
C37 C -0.0732(20) 0.1067(12) 0.1592(10) 0.056(6) Uani 1 d . .
C38 C -0.2001(20) 0.0761(13) 0.1649(11) 0.064(6) Uani 1 d . .
H38A H -0.2238(20) 0.0284(13) 0.1492(11) 0.077 Uiso 1 calc R .
C39 C -0.2855(23) 0.1164(15) 0.1930(11) 0.069(7) Uani 1 d . .
H39A H -0.3689(23) 0.0971(15) 0.1965(11) 0.083 Uiso 1 calc R .
C40 C -0.2476(21) 0.1888(15) 0.2175(10) 0.067(7) Uani 1 d . .
H40A H -0.3063(21) 0.2183(15) 0.2358(10) 0.080 Uiso 1 calc R .
C41 C -0.1212(21) 0.2142(14) 0.2131(10) 0.064(6) Uani 1 d . .
H41A H -0.0937(21) 0.2611(14) 0.2292(10) 0.077 Uiso 1 calc R .
C42 C 0.2167(21) 0.0530(12) 0.1016(11) 0.057(6) Uani 1 d . .
C43 C 0.1639(29) -0.0003(15) 0.0602(13) 0.088(9) Uani 1 d . .
H43A H 0.0733(29) -0.0076(15) 0.0510(13) 0.106 Uiso 1 calc R .
C46 C 0.4245(25) 0.0278(16) 0.0877(12) 0.085(8) Uani 1 d . .
H46A H 0.5142(25) 0.0386(16) 0.0954(12) 0.101 Uiso 1 calc R .
C45 C 0.3871(31) -0.0299(17) 0.0488(14) 0.095(10) Uani 1 d . .
H45A H 0.4481(31) -0.0604(17) 0.0328(14) 0.114 Uiso 1 calc R .
C44 C 0.2509(35) -0.0402(18) 0.0345(15) 0.111(12) Uani 1 d . .
H44A H 0.2201(35) -0.0765(18) 0.0059(15) 0.133 Uiso 1 calc R .
C47 C 0.3482(22) 0.2120(10) 0.1696(8) 0.046(5) Uani 1 d . .

loop_
_atom_type_symbol
_atom_type_description
_atom_type_scat_dispersion_real
_atom_type_scat_dispersion_imag
_atom_type_scat_source
C C 0.0033 0.0016 'International Tables Vol C Tables 4.2.6.8 and 6.1.1.4'
H H 0.0000 0.0000 'International Tables Vol C Tables 4.2.6.8 and 6.1.1.4'
N N 0.0061 0.0033 'International Tables Vol C Tables 4.2.6.8 and 6.1.1.4'
O O 0.0106 0.0060 'International Tables Vol C Tables 4.2.6.8 and 6.1.1.4'
P P 0.1023 0.0942 'International Tables Vol C Tables 4.2.6.8 and 6.1.1.4'
Br Br -0.2901 2.4595 'International Tables Vol C Tables 4.2.6.8 and 6.1.1.4'
Os Os -1.2165 7.6030 'International Tables Vol C Tables 4.2.6.8 and 6.1.1.4'

loop_
_geom_angle_atom_site_label_1
_geom_angle_atom_site_label_2
_geom_angle_atom_site_label_3
_geom_angle
_geom_angle_site_symmetry_1
_geom_angle_site_symmetry_3
_geom_angle_publ_flag
C47 Os N3 100.5(7) . . ?
C47 Os N1 176.0(7) . . ?
N3 Os N1 75.5(7) . . ?
C47 Os P2 91.9(6) . . ?
N3 Os P2 89.2(5) . . ?
N1 Os P2 88.6(4) . . ?
C47 Os P1 91.6(6) . . ?
N3 Os P1 89.8(5) . . ?
N1 Os P1 87.9(4) . . ?
P2 Os P1 176.5(2) . . ?
C47 Os Br 91.6(5) . . ?
N3 Os Br 167.7(5) . . ?
N1 Os Br 92.4(5) . . ?
P2 Os Br 88.37(14) . . ?
P1 Os Br 91.91(14) . . ?
C1 P1 C13 106.6(10) . . ?
C1 P1 C7 101.6(10) . . ?
C13 P1 C7 99.9(9) . . ?
C1 P1 Os 113.0(7) . . ?
C13 P1 Os 113.9(7) . . ?
C7 P1 Os 120.0(7) . . ?
C25 P2 C31 101.7(9) . . ?
C25 P2 C19 97.7(9) . . ?
C31 P2 C19 109.1(10) . . ?
C25 P2 Os 121.7(7) . . ?
C31 P2 Os 111.1(6) . . ?
C19 P2 Os 114.1(7) . . ?
C41 N1 C37 123.4(19) . . ?
C41 N1 Os 127.0(15) . . ?
C37 N1 Os 109.6(13) . . ?
C37 N2 N3 111.6(17) . . ?
N2 N3 C42 111.5(16) . . ?
N2 N3 Os 119.7(13) . . ?
C42 N3 Os 128.7(14) . . ?
C46 N4 C42 114.9(21) . . ?
C2 C1 C6 117.6(23) . . ?
C2 C1 P1 122.7(19) . . ?
C6 C1 P1 119.5(18) . . ?
C1 C2 C3 121.9(29) . . ?
C4 C3 C2 120.4(32) . . ?
C5 C4 C3 117.1(29) . . ?
C4 C5 C6 123.5(34) . . ?
C5 C6 C1 119.4(28) . . ?
C12 C7 C8 116.5(20) . . ?
C12 C7 P1 119.9(16) . . ?
C8 C7 P1 122.5(16) . . ?
C9 C8 C7 121.9(24) . . ?
C8 C9 C10 121.0(25) . . ?
C11 C10 C9 117.6(23) . . ?
C10 C11 C12 120.2(22) . . ?
C7 C12 C11 122.5(22) . . ?
C14 C13 C18 116.1(21) . . ?
C14 C13 P1 126.1(19) . . ?
C18 C13 P1 117.6(16) . . ?
C15 C14 C13 121.3(26) . . ?
C14 C15 C16 121.3(29) . . ?
C15 C16 C17 117.9(26) . . ?
C18 C17 C16 118.0(27) . . ?
C17 C18 C13 125.3(23) . . ?
C24 C19 C20 116.6(23) . . ?
C24 C19 P2 116.8(18) . . ?
C20 C19 P2 126.4(21) . . ?
C21 C20 C19 124.3(29) . . ?
C20 C21 C22 116.1(31) . . ?
C23 C22 C21 122.7(31) . . ?
C22 C23 C24 119.0(30) . . ?
C19 C24 C23 121.1(29) . . ?
C26 C25 C30 116.8(18) . . ?
C26 C25 P2 123.4(14) . . ?
C30 C25 P2 119.3(15) . . ?
C25 C26 C27 120.3(20) . . ?
C28 C27 C26 120.2(22) . . ?
C27 C28 C29 121.6(21) . . ?
C30 C29 C28 115.4(22) . . ?
C29 C30 C25 125.6(22) . . ?
C32 C31 C36 118.2(20) . . ?
C32 C31 P2 120.1(16) . . ?
C36 C31 P2 121.0(16) . . ?
C31 C32 C33 120.5(23) . . ?
C34 C33 C32 120.4(25) . . ?
C35 C34 C33 120.0(23) . . ?
C34 C35 C36 120.9(24) . . ?
C35 C36 C31 119.9(23) . . ?
N1 C37 N2 123.6(19) . . ?
N1 C37 C38 118.3(19) . . ?
N2 C37 C38 117.9(20) . . ?
C39 C38 C37 119.8(22) . . ?
C38 C39 C40 119.6(22) . . ?
C41 C40 C39 118.2(22) . . ?
N1 C41 C40 120.5(22) . . ?
N4 C42 C43 125.9(22) . . ?
N4 C42 N3 114.6(19) . . ?
C43 C42 N3 119.5(21) . . ?
C44 C43 C42 115.5(27) . . ?
N4 C46 C45 125.5(25) . . ?
C46 C45 C44 115.4(25) . . ?
C43 C44 C45 122.4(28) . . ?
O1 C47 Os 178.6(18) . . ?

loop_
_geom_bond_atom_site_label_1
_geom_bond_atom_site_label_2
_geom_bond_distance
_geom_bond_site_symmetry_2
_geom_bond_publ_flag
Os C47 1.91(2) . ?
Os N3 2.044(15) . ?
Os N1 2.17(2) . ?
Os P2 2.389(5) . ?
Os P1 2.395(5) . ?
Os Br 2.584(2) . ?
P1 C1 1.82(2) . ?
P1 C13 1.82(2) . ?
P1 C7 1.83(2) . ?
P2 C25 1.82(2) . ?
P2 C31 1.82(2) . ?
P2 C19 1.85(2) . ?
O1 C47 1.09(2) . ?
N1 C41 1.32(3) . ?
N1 C37 1.33(3) . ?
N2 C37 1.35(3) . ?
N2 N3 1.35(2) . ?
N3 C42 1.44(3) . ?
N4 C46 1.32(3) . ?
N4 C42 1.33(3) . ?
C1 C2 1.37(3) . ?
C1 C6 1.40(3) . ?
C2 C3 1.41(3) . ?
C3 C4 1.38(5) . ?
C4 C5 1.37(5) . ?
C5 C6 1.39(4) . ?
C7 C12 1.36(3) . ?
C7 C8 1.38(3) . ?
C8 C9 1.34(3) . ?
C9 C10 1.40(3) . ?
C10 C11 1.35(4) . ?
C11 C12 1.37(3) . ?
C13 C14 1.39(3) . ?
C13 C18 1.39(3) . ?
C14 C15 1.37(3) . ?
C15 C16 1.42(4) . ?
C16 C17 1.41(4) . ?
C17 C18 1.36(3) . ?
C19 C24 1.36(3) . ?
C19 C20 1.37(3) . ?
C20 C21 1.36(4) . ?
C21 C22 1.37(4) . ?
C22 C23 1.33(4) . ?
C23 C24 1.38(3) . ?
C25 C26 1.39(3) . ?
C25 C30 1.39(3) . ?
C26 C27 1.41(3) . ?
C27 C28 1.35(3) . ?
C28 C29 1.44(3) . ?
C29 C30 1.36(3) . ?
C31 C32 1.39(3) . ?
C31 C36 1.43(3) . ?
C32 C33 1.39(3) . ?
C33 C34 1.38(3) . ?
C34 C35 1.37(3) . ?
C35 C36 1.37(3) . ?
C37 C38 1.43(3) . ?
C38 C39 1.35(3) . ?
C39 C40 1.42(3) . ?
C40 C41 1.38(3) . ?
C42 C43 1.38(3) . ?
C43 C44 1.33(4) . ?
C46 C45 1.36(4) . ?
C45 C44 1.40(4) . ?
